data_1507097
loop_
_publ_author_name
'Kim, Su Jeong'
'Jo, Moon-Gi'
'Lee, Jin Yong'
'Kim, Byeang Hyean'

_publ_section_title
;
 Hydrogen bonding patterns of calix[4]arenes with thiourea functionalities
 in solution and in the solid state.
;
_journal_issue 12
_journal_name_full 'Organic letters'
_journal_page_first 1963
_journal_page_last 1966
_journal_paper_doi 10.1021/ol049497y
_journal_volume 6
_journal_year 2004
_chemical_formula_sum 'C88 H113 N7 O10 S3'
_chemical_formula_weight 1525.03
_chemical_name_systematic
; 
 ? 
;
_space_group_IT_number 14
_symmetry_cell_setting monoclinic
_symmetry_space_group_name_Hall '-P 2ybc'
_symmetry_space_group_name_H-M 'P 1 21/c 1'
_atom_sites_solution_hydrogens geom
_atom_sites_solution_primary direct
_atom_sites_solution_secondary difmap
_audit_creation_method SHELXL-97
_cell_angle_alpha 90.00
_cell_angle_beta 94.981(4)
_cell_angle_gamma 90.00
_cell_formula_units_Z 4
_cell_length_a 19.464(4)
_cell_length_b 24.295(5)
_cell_length_c 17.955(3)
_cell_measurement_temperature 223(2)
_cell_volume 8458(3)
_computing_structure_refinement 'SHELXL-97 (Sheldrick, 1997)'
_computing_structure_solution 'SHELXS-97 (Sheldrick, 1990)'
_diffrn_ambient_temperature 223(2)
_diffrn_measured_fraction_theta_full 0.998
_diffrn_measured_fraction_theta_max 0.998
_diffrn_radiation_monochromator graphite
_diffrn_radiation_source 'fine-focus sealed tube'
_diffrn_radiation_type MoK\a
_diffrn_radiation_wavelength 0.71073
_diffrn_reflns_av_R_equivalents 0.0806
_diffrn_reflns_av_sigmaI/netI 0.1119
_diffrn_reflns_limit_h_max 22
_diffrn_reflns_limit_h_min -22
_diffrn_reflns_limit_k_max 28
_diffrn_reflns_limit_k_min -28
_diffrn_reflns_limit_l_max 15
_diffrn_reflns_limit_l_min -21
_diffrn_reflns_number 40861
_diffrn_reflns_theta_full 24.71
_diffrn_reflns_theta_max 24.71
_diffrn_reflns_theta_min 1.82
_exptl_absorpt_coefficient_mu 0.149
_exptl_absorpt_correction_T_max 0.9430
_exptl_absorpt_correction_T_min 0.9294
_exptl_crystal_density_diffrn 1.198
_exptl_crystal_density_method 'not measured'
_exptl_crystal_F_000 3272
_exptl_crystal_size_max 0.50
_exptl_crystal_size_mid 0.45
_exptl_crystal_size_min 0.40
_refine_diff_density_max 0.900
_refine_diff_density_min -0.401
_refine_diff_density_rms 0.081
_refine_ls_extinction_method none
_refine_ls_goodness_of_fit_ref 1.043
_refine_ls_hydrogen_treatment mixed
_refine_ls_matrix_type full
_refine_ls_number_parameters 954
_refine_ls_number_reflns 14404
_refine_ls_number_restraints 0
_refine_ls_restrained_S_all 1.043
_refine_ls_R_factor_all 0.1539
_refine_ls_R_factor_gt 0.0949
_refine_ls_shift/su_max 0.014
_refine_ls_shift/su_mean 0.001
_refine_ls_structure_factor_coef Fsqd
_refine_ls_weighting_details 'calc w=1/[\s^2^(Fo^2^)+(0.1553P)^2^+5.1162P] where P=(Fo^2^+2Fc^2^)/3'
_refine_ls_weighting_scheme calc
_refine_ls_wR_factor_gt 0.2497
_refine_ls_wR_factor_ref 0.2836
_reflns_number_gt 8312
_reflns_number_total 14404
_reflns_threshold_expression >2sigma(I)
_cod_data_source_file ol049497ysi20040430_115801.cif
_cod_data_source_block p21c_sad
_cod_depositor_comments
;
The following automatic conversions were performed:

'_symmetry_cell_setting' value 'Monoclinic' changed to 'monoclinic'
according to /home/saulius/struct/CIF-dictionaries/cif_core.dic
dictionary named 'cif_core.dic' version 2.4.1 from 2010-06-29.

Automatic conversion script
Id: cif_fix_values 1715 2011-07-08 13:25:40Z adriana 
;
_cod_original_sg_symbol_H-M 'P 2(1)/c'
_cod_database_code 1507097

loop_
_symmetry_equiv_pos_as_xyz
'x, y, z'
'-x, y+1/2, -z+1/2'
'-x, -y, -z'
'x, -y-1/2, z-1/2'

loop_
_atom_site_label
_atom_site_type_symbol
_atom_site_fract_x
_atom_site_fract_y
_atom_site_fract_z
_atom_site_U_iso_or_equiv
_atom_site_adp_type
_atom_site_occupancy
_atom_site_symmetry_multiplicity
_atom_site_calc_flag
_atom_site_refinement_flags
_atom_site_disorder_assembly
_atom_site_disorder_group
S1 S 0.28997(7) 0.06915(6) 0.36389(8) 0.0381(4) Uani 1 1 d . . .
S2 S 0.35877(7) 0.30077(5) 0.32069(8) 0.0336(3) Uani 1 1 d . . .
S3 S 0.47044(7) 0.11210(6) 0.50864(8) 0.0423(4) Uani 1 1 d . E .
O1 O 0.65929(18) 0.00490(13) 0.2008(2) 0.0387(9) Uani 1 1 d . B .
O2 O 0.69421(19) 0.11609(14) 0.3088(2) 0.0374(9) Uani 1 1 d . . .
O3 O 0.66832(18) 0.24393(14) 0.2316(2) 0.0417(9) Uani 1 1 d . . .
O4 O 0.60784(18) 0.13725(14) 0.1409(2) 0.0390(9) Uani 1 1 d . . .
O5 O 0.03455(17) 0.26614(15) 0.4003(2) 0.0387(9) Uani 1 1 d . D .
O6 O 0.09971(18) 0.25382(15) 0.5743(2) 0.0400(9) Uani 1 1 d . . .
O7 O 0.08958(18) 0.12596(15) 0.6606(2) 0.0424(10) Uani 1 1 d . . .
O8 O 0.0520(2) 0.13894(16) 0.4768(2) 0.0455(10) Uani 1 1 d . . .
N1 N 0.3367(2) 0.01683(19) 0.2497(3) 0.0458(12) Uani 1 1 d . . .
H1A H 0.3703 0.0035 0.2263 0.055 Uiso 1 1 calc R . .
N2 N 0.4190(2) 0.05343(18) 0.3349(2) 0.0387(11) Uani 1 1 d . . .
H2A H 0.4265 0.0694 0.3782 0.046 Uiso 1 1 calc R . .
N3 N 0.4212(2) 0.20594(16) 0.3592(2) 0.0318(10) Uani 1 1 d . . .
H3A H 0.4207 0.1765 0.3868 0.038 Uiso 1 1 calc R . .
N4 N 0.3088(2) 0.20770(16) 0.3750(2) 0.0322(10) Uani 1 1 d . . .
H4A H 0.3173 0.1736 0.3872 0.039 Uiso 1 1 calc R . .
N5 N 0.3390(2) 0.12181(17) 0.5306(2) 0.0331(10) Uani 1 1 d . E .
H5A H 0.3345 0.1204 0.4820 0.040 Uiso 1 1 calc R . .
N6 N 0.4142(2) 0.12830(17) 0.6361(2) 0.0355(11) Uani 1 1 d . E .
H6A H 0.3783 0.1374 0.6592 0.043 Uiso 1 1 calc R . .
C1 C 0.2668(3) 0.0072(3) 0.2176(4) 0.0626(19) Uani 1 1 d . . .
H1B H 0.2678 -0.0143 0.1722 0.094 Uiso 1 1 calc R . .
H1C H 0.2444 0.0422 0.2059 0.094 Uiso 1 1 calc R . .
H1D H 0.2413 -0.0126 0.2532 0.094 Uiso 1 1 calc R . .
C2 C 0.3526(3) 0.0446(2) 0.3122(3) 0.0335(12) Uani 1 1 d . . .
C3 C 0.4788(3) 0.04058(19) 0.2988(3) 0.0299(12) Uani 1 1 d . . .
C4 C 0.5378(3) 0.02807(19) 0.3421(3) 0.0310(12) Uani 1 1 d . . .
H4B H 0.5368 0.0268 0.3943 0.037 Uiso 1 1 calc R . .
C5 C 0.5992(3) 0.01718(18) 0.3110(3) 0.0301(12) Uani 1 1 d . . .
C6 C 0.5989(3) 0.01668(19) 0.2336(3) 0.0339(13) Uani 1 1 d . . .
C7 C 0.5405(3) 0.03131(19) 0.1882(3) 0.0329(12) Uani 1 1 d . . .
C8 C 0.4808(3) 0.0440(2) 0.2217(3) 0.0361(13) Uani 1 1 d . . .
H8A H 0.4411 0.0551 0.1918 0.043 Uiso 1 1 calc R . .
C9 C 0.6646(3) 0.0105(2) 0.3621(3) 0.0441(15) Uani 1 1 d . . .
H9A H 0.7042 0.0072 0.3322 0.053 Uiso 1 1 calc R . .
H9B H 0.6618 -0.0232 0.3918 0.053 Uiso 1 1 calc R . .
C10 C 0.6745(3) 0.0598(2) 0.4137(3) 0.0375(13) Uani 1 1 d . . .
C11 C 0.6652(3) 0.0562(3) 0.4889(3) 0.0470(15) Uani 1 1 d . . .
H11A H 0.6600 0.0214 0.5105 0.056 Uiso 1 1 calc R . .
C12 C 0.6633(3) 0.1025(3) 0.5328(4) 0.0577(18) Uani 1 1 d . . .
H12A H 0.6584 0.0991 0.5842 0.069 Uiso 1 1 calc R . .
C13 C 0.6685(3) 0.1539(3) 0.5011(3) 0.0452(15) Uani 1 1 d . . .
H13A H 0.6654 0.1854 0.5310 0.054 Uiso 1 1 calc R . .
C14 C 0.6784(3) 0.1599(2) 0.4261(3) 0.0356(13) Uani 1 1 d . . .
C15 C 0.6846(3) 0.1118(2) 0.3836(3) 0.0343(13) Uani 1 1 d . . .
C16 C 0.6747(3) 0.2153(2) 0.3879(3) 0.0415(14) Uani 1 1 d . . .
H16A H 0.7137 0.2192 0.3572 0.050 Uiso 1 1 calc R . .
H16B H 0.6782 0.2445 0.4257 0.050 Uiso 1 1 calc R . .
C17 C 0.6077(2) 0.22169(18) 0.3388(3) 0.0301(12) Uani 1 1 d . . .
C18 C 0.5454(2) 0.21247(19) 0.3696(3) 0.0301(12) Uani 1 1 d . . .
H18A H 0.5453 0.2034 0.4205 0.036 Uiso 1 1 calc R . .
C19 C 0.4837(2) 0.21660(18) 0.3255(3) 0.0267(11) Uani 1 1 d . . .
C20 C 0.4841(3) 0.22641(19) 0.2499(3) 0.0326(12) Uani 1 1 d . . .
H20A H 0.4420 0.2271 0.2200 0.039 Uiso 1 1 calc R . .
C21 C 0.5450(3) 0.23526(18) 0.2171(3) 0.0316(12) Uani 1 1 d . . .
C22 C 0.6065(3) 0.23444(19) 0.2633(3) 0.0347(13) Uani 1 1 d . . .
C23 C 0.5441(3) 0.2410(2) 0.1322(3) 0.0397(14) Uani 1 1 d . . .
H23A H 0.5179 0.2740 0.1160 0.048 Uiso 1 1 calc R . .
H23B H 0.5914 0.2456 0.1184 0.048 Uiso 1 1 calc R . .
C24 C 0.5121(3) 0.1915(2) 0.0927(3) 0.0362(13) Uani 1 1 d . . .
C25 C 0.5435(3) 0.1400(2) 0.1022(3) 0.0345(13) Uani 1 1 d . . .
C26 C 0.5103(3) 0.0915(2) 0.0776(3) 0.0356(13) Uani 1 1 d . . .
C27 C 0.4466(3) 0.0960(3) 0.0385(3) 0.0467(15) Uani 1 1 d . . .
H27A H 0.4234 0.0640 0.0210 0.056 Uiso 1 1 calc R . .
C28 C 0.4162(3) 0.1464(3) 0.0245(3) 0.0526(17) Uani 1 1 d . . .
H28A H 0.3736 0.1488 -0.0042 0.063 Uiso 1 1 calc R . .
C29 C 0.4484(3) 0.1933(3) 0.0524(3) 0.0495(16) Uani 1 1 d . . .
H29A H 0.4265 0.2275 0.0438 0.059 Uiso 1 1 calc R . .
C30 C 0.5397(3) 0.0366(2) 0.1042(3) 0.0399(14) Uani 1 1 d . . .
H30A H 0.5867 0.0329 0.0895 0.048 Uiso 1 1 calc R . .
H30B H 0.5118 0.0069 0.0803 0.048 Uiso 1 1 calc R . .
C31 C 0.6675(3) -0.0525(2) 0.1864(4) 0.0615(19) Uani 1 1 d . . .
H31A H 0.6359 -0.0639 0.1436 0.074 Uiso 1 1 calc R A 1
H31B H 0.6570 -0.0742 0.2300 0.074 Uiso 1 1 calc R A 1
C32 C 0.7409(7) -0.0623(5) 0.1697(8) 0.056(4) Uiso 0.58 1 d P B 1
H32A H 0.7521 -0.1016 0.1682 0.067 Uiso 0.58 1 calc PR B 1
H32B H 0.7738 -0.0435 0.2055 0.067 Uiso 0.58 1 calc PR B 1
C33 C 0.7372(7) -0.0313(5) 0.0785(8) 0.074(4) Uiso 0.60 1 d P B 1
H33A H 0.7822 -0.0337 0.0593 0.112 Uiso 0.60 1 calc PR B 1
H33B H 0.7240 0.0070 0.0820 0.112 Uiso 0.60 1 calc PR B 1
H33C H 0.7036 -0.0506 0.0451 0.112 Uiso 0.60 1 calc PR B 1
C32' C 0.7301(9) -0.0596(7) 0.1388(11) 0.051(5) Uiso 0.42 1 d P B 2
H32C H 0.7606 -0.0849 0.1686 0.062 Uiso 0.42 1 calc PR B 2
H32D H 0.7112 -0.0813 0.0957 0.062 Uiso 0.42 1 calc PR B 2
C33' C 0.7685(10) -0.0291(8) 0.1130(11) 0.068(5) Uiso 0.40 1 d P B 2
H33D H 0.8084 -0.0493 0.0991 0.102 Uiso 0.40 1 calc PR B 2
H33E H 0.7830 -0.0012 0.1495 0.102 Uiso 0.40 1 calc PR B 2
H33F H 0.7456 -0.0118 0.0689 0.102 Uiso 0.40 1 calc PR B 2
C34 C 0.7633(4) 0.1277(3) 0.2916(4) 0.075(2) Uani 1 1 d . . .
H34A H 0.7838 0.1550 0.3270 0.090 Uiso 1 1 calc R . .
H34B H 0.7622 0.1435 0.2413 0.090 Uiso 1 1 calc R . .
C35 C 0.8055(5) 0.0789(3) 0.2951(5) 0.091(3) Uani 1 1 d . . .
H35A H 0.7833 0.0501 0.2632 0.109 Uiso 1 1 calc R . .
H35B H 0.8112 0.0651 0.3465 0.109 Uiso 1 1 calc R . .
C36 C 0.8796(4) 0.0940(4) 0.2671(6) 0.110(3) Uani 1 1 d . . .
H36A H 0.9084 0.0614 0.2690 0.165 Uiso 1 1 calc R . .
H36B H 0.9015 0.1222 0.2993 0.165 Uiso 1 1 calc R . .
H36C H 0.8736 0.1076 0.2162 0.165 Uiso 1 1 calc R . .
C37 C 0.6892(3) 0.3004(2) 0.2363(4) 0.0465(15) Uani 1 1 d . . .
H37A H 0.6938 0.3123 0.2887 0.056 Uiso 1 1 calc R . .
H37B H 0.6544 0.3236 0.2088 0.056 Uiso 1 1 calc R . .
C38 C 0.7571(3) 0.3061(3) 0.2034(4) 0.0530(16) Uani 1 1 d . . .
H38A H 0.7510 0.2963 0.1502 0.064 Uiso 1 1 calc R . .
H38B H 0.7901 0.2801 0.2282 0.064 Uiso 1 1 calc R . .
C39 C 0.7863(4) 0.3636(3) 0.2112(4) 0.077(2) Uani 1 1 d . . .
H39A H 0.8301 0.3651 0.1892 0.116 Uiso 1 1 calc R . .
H39B H 0.7932 0.3733 0.2637 0.116 Uiso 1 1 calc R . .
H39C H 0.7544 0.3894 0.1856 0.116 Uiso 1 1 calc R . .
C40 C 0.6627(3) 0.1237(3) 0.0980(4) 0.0632(19) Uani 1 1 d . . .
H40A H 0.6455 0.0994 0.0570 0.076 Uiso 1 1 calc R . .
H40B H 0.6978 0.1035 0.1294 0.076 Uiso 1 1 calc R . .
C41 C 0.6940(4) 0.1713(3) 0.0672(5) 0.080(2) Uani 1 1 d . . .
H41A H 0.7127 0.1953 0.1079 0.095 Uiso 1 1 calc R . .
H41B H 0.6591 0.1921 0.0363 0.095 Uiso 1 1 calc R . .
C42 C 0.7549(4) 0.1534(4) 0.0174(5) 0.101(3) Uani 1 1 d . . .
H42A H 0.7750 0.1859 -0.0032 0.152 Uiso 1 1 calc R . .
H42B H 0.7363 0.1297 -0.0230 0.152 Uiso 1 1 calc R . .
H42C H 0.7900 0.1336 0.0483 0.152 Uiso 1 1 calc R . .
C43 C 0.3630(2) 0.23609(19) 0.3532(2) 0.0250(11) Uani 1 1 d . . .
C44 C 0.2392(2) 0.2254(2) 0.3809(3) 0.0281(11) Uani 1 1 d . . .
C45 C 0.1870(3) 0.1919(2) 0.3494(3) 0.0305(12) Uani 1 1 d . . .
H45A H 0.1982 0.1601 0.3233 0.037 Uiso 1 1 calc R . .
C46 C 0.1181(3) 0.2048(2) 0.3560(3) 0.0318(12) Uani 1 1 d . . .
C47 C 0.1031(3) 0.2527(2) 0.3928(3) 0.0361(13) Uani 1 1 d . . .
C48 C 0.1547(3) 0.2870(2) 0.4258(3) 0.0316(12) Uani 1 1 d . . .
C49 C 0.2231(3) 0.2723(2) 0.4188(3) 0.0301(12) Uani 1 1 d . . .
H49A H 0.2588 0.2948 0.4403 0.036 Uiso 1 1 calc R . .
C50 C 0.1384(3) 0.3355(2) 0.4753(3) 0.0386(13) Uani 1 1 d . E .
H50A H 0.1535 0.3699 0.4532 0.046 Uiso 1 1 calc R . .
H50B H 0.0886 0.3377 0.4789 0.046 Uiso 1 1 calc R . .
C51 C 0.1750(3) 0.3281(2) 0.5519(3) 0.0342(12) Uani 1 1 d . . .
C52 C 0.2328(3) 0.3590(2) 0.5755(3) 0.0425(14) Uani 1 1 d . E .
H52A H 0.2452 0.3893 0.5469 0.051 Uiso 1 1 calc R . .
C53 C 0.2728(3) 0.3455(2) 0.6416(3) 0.0441(15) Uani 1 1 d . . .
H53A H 0.3110 0.3674 0.6581 0.053 Uiso 1 1 calc R E .
C54 C 0.2560(3) 0.3002(2) 0.6823(3) 0.0429(14) Uani 1 1 d . E .
H54A H 0.2843 0.2904 0.7254 0.051 Uiso 1 1 calc R . .
C55 C 0.1982(3) 0.2689(2) 0.6610(3) 0.0314(12) Uani 1 1 d . . .
C56 C 0.1566(3) 0.28492(19) 0.5978(3) 0.0326(12) Uani 1 1 d . E .
C57 C 0.1858(3) 0.2145(2) 0.6992(3) 0.0385(13) Uani 1 1 d . E .
H57A H 0.2161 0.2117 0.7456 0.046 Uiso 1 1 calc R . .
H57B H 0.1379 0.2128 0.7121 0.046 Uiso 1 1 calc R . .
C58 C 0.1998(3) 0.1669(2) 0.6483(3) 0.0314(12) Uani 1 1 d . . .
C59 C 0.2627(3) 0.1659(2) 0.6157(3) 0.0333(12) Uani 1 1 d . E .
H59A H 0.2957 0.1935 0.6275 0.040 Uiso 1 1 calc R . .
C60 C 0.2766(3) 0.12402(19) 0.5659(3) 0.0295(12) Uani 1 1 d . . .
C61 C 0.2269(3) 0.0847(2) 0.5452(3) 0.0347(13) Uani 1 1 d . E .
H61A H 0.2357 0.0575 0.5101 0.042 Uiso 1 1 calc R . .
C62 C 0.1639(3) 0.0857(2) 0.5766(3) 0.0330(12) Uani 1 1 d . . .
C63 C 0.1526(3) 0.1254(2) 0.6288(3) 0.0315(12) Uani 1 1 d . E .
C64 C 0.1080(3) 0.0449(2) 0.5468(3) 0.0414(14) Uani 1 1 d . E .
H64A H 0.1220 0.0074 0.5614 0.050 Uiso 1 1 calc R . .
H64B H 0.0647 0.0531 0.5686 0.050 Uiso 1 1 calc R . .
C65 C 0.0974(3) 0.0488(2) 0.4629(3) 0.0381(14) Uani 1 1 d . . .
C66 C 0.1175(3) 0.0078(2) 0.4160(4) 0.0495(16) Uani 1 1 d . E .
H66A H 0.1340 -0.0258 0.4366 0.059 Uiso 1 1 calc R . .
C67 C 0.1141(3) 0.0150(3) 0.3408(4) 0.0572(18) Uani 1 1 d . . .
H67A H 0.1252 -0.0143 0.3098 0.069 Uiso 1 1 calc R E .
C68 C 0.0945(3) 0.0652(3) 0.3092(3) 0.0490(16) Uani 1 1 d . E .
H68A H 0.0941 0.0702 0.2573 0.059 Uiso 1 1 calc R . .
C69 C 0.0752(3) 0.1086(2) 0.3542(3) 0.0374(13) Uani 1 1 d . . .
C70 C 0.0725(3) 0.0980(2) 0.4301(3) 0.0352(13) Uani 1 1 d . E .
C71 C 0.0630(3) 0.1657(2) 0.3238(3) 0.0429(14) Uani 1 1 d . E .
H71A H 0.0177 0.1787 0.3361 0.051 Uiso 1 1 calc R . .
H71B H 0.0630 0.1649 0.2692 0.051 Uiso 1 1 calc R . .
C72 C 0.0051(3) 0.2994(3) 0.3409(4) 0.0602(19) Uani 1 1 d . . .
H72A H 0.0267 0.2905 0.2950 0.072 Uiso 1 1 calc R C 1
H72B H 0.0144 0.3382 0.3526 0.072 Uiso 1 1 calc R C 1
C73 C -0.0716(9) 0.2905(7) 0.3282(10) 0.080(5) Uiso 0.48 1 d P D 1
H73A H -0.0899 0.3100 0.2831 0.096 Uiso 0.48 1 calc PR D 1
H73B H -0.0814 0.2512 0.3213 0.096 Uiso 0.48 1 calc PR D 1
C74 C -0.1042(12) 0.3111(9) 0.3931(12) 0.084(6) Uiso 0.40 1 d P D 1
H74A H -0.1534 0.3043 0.3862 0.127 Uiso 0.40 1 calc PR D 1
H74B H -0.0958 0.3503 0.3984 0.127 Uiso 0.40 1 calc PR D 1
H74C H -0.0849 0.2922 0.4378 0.127 Uiso 0.40 1 calc PR D 1
C73' C -0.0640(6) 0.3223(5) 0.3657(7) 0.048(3) Uiso 0.52 1 d P D 2
H73C H -0.0556 0.3407 0.4142 0.057 Uiso 0.52 1 calc PR D 2
H73D H -0.0831 0.3494 0.3292 0.057 Uiso 0.52 1 calc PR D 2
C74' C -0.1156(6) 0.2753(5) 0.3718(8) 0.070(3) Uiso 0.60 1 d P D 2
H74D H -0.1581 0.2897 0.3885 0.105 Uiso 0.60 1 calc PR D 2
H74E H -0.0963 0.2483 0.4076 0.105 Uiso 0.60 1 calc PR D 2
H74F H -0.1250 0.2579 0.3233 0.105 Uiso 0.60 1 calc PR D 2
C75 C 0.0440(5) 0.2559(4) 0.6224(6) 0.051(2) Uiso 0.65 1 d P E 1
H75A H 0.0622 0.2671 0.6727 0.061 Uiso 0.65 1 calc PR E 1
H75B H 0.0240 0.2190 0.6259 0.061 Uiso 0.65 1 calc PR E 1
C76 C -0.0114(6) 0.2956(5) 0.5935(7) 0.069(3) Uiso 0.62 1 d P E 1
H76A H -0.0232 0.2897 0.5400 0.083 Uiso 0.62 1 calc PR E 1
H76B H 0.0047 0.3335 0.6010 0.083 Uiso 0.62 1 calc PR E 1
C75' C 0.0369(11) 0.2791(9) 0.5808(12) 0.064(5) Uiso 0.35 1 d P E 2
H75C H 0.0098 0.2773 0.5323 0.077 Uiso 0.35 1 calc PR E 2
H75D H 0.0452 0.3181 0.5924 0.077 Uiso 0.35 1 calc PR E 2
C76' C -0.0066(13) 0.2548(10) 0.6403(14) 0.094(7) Uiso 0.38 1 d P E 2
H76C H -0.0147 0.2155 0.6307 0.113 Uiso 0.38 1 calc PR E 2
H76D H 0.0179 0.2588 0.6900 0.113 Uiso 0.38 1 calc PR E 2
C77 C -0.0749(4) 0.2855(5) 0.6369(6) 0.129(4) Uani 1 1 d . . .
H77A H -0.1115 0.3106 0.6193 0.193 Uiso 1 1 calc R E 1
H77B H -0.0628 0.2915 0.6898 0.193 Uiso 1 1 calc R E 1
H77C H -0.0907 0.2478 0.6290 0.193 Uiso 1 1 calc R E 1
C78 C 0.0887(3) 0.0908(3) 0.7245(3) 0.0506(16) Uani 1 1 d . . .
H78A H 0.1097 0.1098 0.7689 0.061 Uiso 1 1 calc R . .
H78B H 0.1155 0.0574 0.7169 0.061 Uiso 1 1 calc R . .
C79 C 0.0169(4) 0.0760(3) 0.7355(4) 0.073(2) Uani 1 1 d . . .
H79A H -0.0027 0.0544 0.6927 0.087 Uiso 1 1 calc R . .
H79B H -0.0107 0.1095 0.7385 0.087 Uiso 1 1 calc R . .
C80 C 0.0138(5) 0.0415(3) 0.8092(4) 0.104(3) Uani 1 1 d . . .
H80A H -0.0338 0.0324 0.8160 0.155 Uiso 1 1 calc R . .
H80B H 0.0330 0.0630 0.8516 0.155 Uiso 1 1 calc R . .
H80C H 0.0402 0.0079 0.8057 0.155 Uiso 1 1 calc R . .
C81 C -0.0196(14) 0.1234(11) 0.4970(16) 0.098(8) Uiso 0.40 1 d P F 1
H81A H -0.0293 0.0856 0.4803 0.117 Uiso 0.40 1 calc PR F 1
H81B H -0.0197 0.1240 0.5515 0.117 Uiso 0.40 1 calc PR F 1
C82 C -0.0707(17) 0.1563(13) 0.4675(19) 0.107(10) Uiso 0.32 1 d P F 1
H82A H -0.0806 0.1482 0.4142 0.128 Uiso 0.32 1 calc PR F 1
H82B H -0.0566 0.1949 0.4726 0.128 Uiso 0.32 1 calc PR F 1
C81' C -0.0158(6) 0.1563(5) 0.4708(7) 0.060(3) Uiso 0.60 1 d P F 2
H81C H -0.0347 0.1535 0.4186 0.072 Uiso 0.60 1 calc PR F 2
H81D H -0.0177 0.1950 0.4858 0.072 Uiso 0.60 1 calc PR F 2
C82' C -0.0579(8) 0.1232(6) 0.5179(8) 0.091(4) Uiso 0.68 1 d P F 2
H82C H -0.0389 0.1254 0.5702 0.109 Uiso 0.68 1 calc PR F 2
H82D H -0.0571 0.0845 0.5024 0.109 Uiso 0.68 1 calc PR F 2
C83 C -0.1372(4) 0.1460(4) 0.5102(5) 0.097(3) Uani 1 1 d . . .
H83A H -0.1752 0.1676 0.4871 0.146 Uiso 1 1 calc R F 1
H83B H -0.1281 0.1568 0.5621 0.146 Uiso 1 1 calc R F 1
H83C H -0.1491 0.1072 0.5075 0.146 Uiso 1 1 calc R F 1
C84 C 0.4047(3) 0.12157(18) 0.5625(3) 0.0280(12) Uani 1 1 d . . .
C85 C 0.4790(3) 0.1218(2) 0.6811(3) 0.0400(14) Uani 1 1 d . . .
H85A H 0.4723 0.1290 0.7331 0.060 Uiso 1 1 calc R E .
H85B H 0.5126 0.1474 0.6643 0.060 Uiso 1 1 calc R . .
H85C H 0.4957 0.0844 0.6761 0.060 Uiso 1 1 calc R . .
N1S N 0.5390(4) 0.3545(3) 0.3881(4) 0.092(2) Uani 1 1 d . . .
C1S C 0.5803(4) 0.4024(3) 0.3774(4) 0.064(2) Uani 1 1 d . . .
C2S C 0.6107(4) 0.4403(4) 0.3716(6) 0.112(4) Uani 1 1 d . . .
H2S1 H 0.5803 0.4698 0.3529 0.168 Uiso 1 1 calc R . .
H2S2 H 0.6453 0.4339 0.3369 0.168 Uiso 1 1 calc R . .
H2S3 H 0.6330 0.4506 0.4200 0.168 Uiso 1 1 calc R . .
C3S C 0.0986(10) 0.4734(8) 0.5577(11) 0.109(6) Uiso 0.50 1 d P . .
H3S1 H 0.1288 0.4441 0.5441 0.164 Uiso 0.50 1 calc PR . .
H3S2 H 0.0578 0.4743 0.5227 0.164 Uiso 0.50 1 calc PR . .
H3S3 H 0.0852 0.4670 0.6078 0.164 Uiso 0.50 1 calc PR . .
O1S O 0.1300(12) 0.5192(10) 0.5559(13) 0.211(9) Uiso 0.50 1 d P . .
O1W O 0.0766(13) 0.5573(9) 0.4763(13) 0.094(7) Uiso 0.25 1 d P . .
O1W' O 0.0155(14) 0.5568(10) 0.4701(14) 0.103(7) Uiso 0.25 1 d P . .

loop_
_atom_site_aniso_label
_atom_site_aniso_U_11
_atom_site_aniso_U_22
_atom_site_aniso_U_33
_atom_site_aniso_U_23
_atom_site_aniso_U_13
_atom_site_aniso_U_12
S1 0.0319(8) 0.0447(8) 0.0382(8) -0.0041(6) 0.0066(6) 0.0002(6)
S2 0.0289(7) 0.0312(7) 0.0412(8) 0.0039(6) 0.0060(6) 0.0013(5)
S3 0.0296(8) 0.0606(9) 0.0375(9) -0.0022(7) 0.0074(6) 0.0012(7)
O1 0.037(2) 0.0288(19) 0.053(2) -0.0060(17) 0.0151(18) 0.0022(16)
O2 0.038(2) 0.042(2) 0.032(2) 0.0023(16) 0.0009(17) 0.0004(17)
O3 0.033(2) 0.035(2) 0.060(3) -0.0048(18) 0.0202(19) -0.0031(16)
O4 0.033(2) 0.043(2) 0.040(2) -0.0053(17) 0.0003(18) 0.0067(16)
O5 0.0195(19) 0.057(2) 0.039(2) 0.0137(18) 0.0005(16) 0.0073(16)
O6 0.033(2) 0.050(2) 0.036(2) 0.0036(17) 0.0003(17) -0.0013(17)
O7 0.030(2) 0.051(2) 0.047(2) 0.0127(19) 0.0099(18) -0.0012(17)
O8 0.040(2) 0.054(2) 0.042(2) 0.0001(19) 0.0000(18) 0.0089(19)
N1 0.036(3) 0.055(3) 0.047(3) -0.023(2) 0.008(2) -0.003(2)
N2 0.035(3) 0.050(3) 0.030(3) -0.008(2) 0.001(2) 0.003(2)
N3 0.024(2) 0.035(2) 0.037(3) 0.0095(19) 0.0048(19) 0.0038(18)
N4 0.023(2) 0.033(2) 0.041(3) 0.0071(19) 0.0040(19) 0.0034(18)
N5 0.026(3) 0.049(3) 0.024(2) 0.0049(19) 0.0030(19) 0.0022(19)
N6 0.029(2) 0.050(3) 0.027(3) 0.000(2) 0.0019(19) 0.003(2)
C1 0.050(4) 0.074(5) 0.063(5) -0.022(4) -0.005(3) -0.011(3)
C2 0.034(3) 0.034(3) 0.033(3) 0.002(2) 0.001(2) 0.000(2)
C3 0.029(3) 0.033(3) 0.028(3) -0.003(2) 0.010(2) 0.002(2)
C4 0.039(3) 0.030(3) 0.025(3) 0.001(2) 0.005(2) 0.003(2)
C5 0.029(3) 0.020(2) 0.041(3) 0.002(2) 0.006(2) 0.002(2)
C6 0.039(3) 0.022(2) 0.042(4) -0.008(2) 0.014(3) 0.002(2)
C7 0.034(3) 0.027(3) 0.038(3) -0.006(2) 0.006(2) 0.001(2)
C8 0.033(3) 0.041(3) 0.034(3) -0.001(2) 0.004(2) 0.004(2)
C9 0.040(3) 0.028(3) 0.064(4) 0.010(3) -0.003(3) 0.005(2)
C10 0.022(3) 0.047(3) 0.043(4) 0.007(3) -0.005(2) 0.004(2)
C11 0.041(4) 0.056(4) 0.043(4) 0.012(3) -0.002(3) 0.005(3)
C12 0.046(4) 0.092(5) 0.034(4) -0.002(4) -0.006(3) 0.008(4)
C13 0.033(3) 0.063(4) 0.039(4) -0.014(3) -0.004(3) 0.006(3)
C14 0.023(3) 0.040(3) 0.042(4) -0.008(3) -0.007(2) 0.002(2)
C15 0.024(3) 0.044(3) 0.034(3) 0.007(3) -0.008(2) 0.002(2)
C16 0.027(3) 0.038(3) 0.058(4) -0.015(3) -0.003(3) 0.000(2)
C17 0.027(3) 0.023(2) 0.041(3) -0.004(2) 0.006(2) 0.001(2)
C18 0.031(3) 0.027(3) 0.032(3) -0.001(2) -0.001(2) 0.004(2)
C19 0.027(3) 0.023(2) 0.031(3) 0.001(2) 0.006(2) 0.002(2)
C20 0.025(3) 0.032(3) 0.042(3) 0.000(2) 0.008(2) 0.003(2)
C21 0.036(3) 0.021(2) 0.039(3) -0.001(2) 0.012(3) 0.006(2)
C22 0.034(3) 0.023(3) 0.050(4) -0.008(2) 0.015(3) 0.005(2)
C23 0.049(4) 0.035(3) 0.037(3) 0.009(2) 0.016(3) 0.011(3)
C24 0.038(3) 0.045(3) 0.027(3) 0.003(2) 0.009(2) 0.010(2)
C25 0.039(3) 0.044(3) 0.021(3) 0.004(2) 0.001(2) 0.008(2)
C26 0.042(3) 0.043(3) 0.023(3) -0.002(2) 0.008(2) 0.000(3)
C27 0.039(4) 0.068(4) 0.035(3) -0.006(3) 0.008(3) -0.004(3)
C28 0.036(4) 0.083(5) 0.039(4) 0.001(3) 0.000(3) 0.008(3)
C29 0.055(4) 0.064(4) 0.030(3) 0.008(3) 0.007(3) 0.031(3)
C30 0.042(3) 0.047(3) 0.032(3) -0.007(3) 0.008(3) -0.006(3)
C31 0.057(4) 0.037(3) 0.096(6) -0.011(3) 0.031(4) 0.002(3)
C34 0.092(6) 0.083(5) 0.051(5) -0.001(4) 0.006(4) 0.005(5)
C35 0.095(7) 0.070(5) 0.108(7) -0.016(5) 0.016(5) -0.011(5)
C36 0.052(5) 0.139(8) 0.143(9) -0.041(7) 0.036(5) -0.001(5)
C37 0.042(4) 0.035(3) 0.063(4) 0.000(3) 0.010(3) -0.009(3)
C38 0.041(4) 0.062(4) 0.056(4) 0.009(3) 0.005(3) -0.015(3)
C39 0.060(5) 0.078(5) 0.090(6) 0.024(4) -0.008(4) -0.033(4)
C40 0.044(4) 0.076(5) 0.068(5) -0.001(4) -0.003(4) -0.002(3)
C41 0.088(6) 0.074(5) 0.078(6) -0.004(4) 0.010(5) -0.006(4)
C42 0.065(6) 0.131(8) 0.115(8) 0.007(6) 0.054(5) -0.001(5)
C43 0.024(3) 0.035(3) 0.015(3) -0.002(2) -0.002(2) 0.001(2)
C44 0.025(3) 0.035(3) 0.024(3) 0.007(2) 0.003(2) 0.003(2)
C45 0.033(3) 0.036(3) 0.022(3) 0.007(2) -0.001(2) 0.003(2)
C46 0.026(3) 0.045(3) 0.024(3) 0.007(2) 0.000(2) -0.001(2)
C47 0.029(3) 0.048(3) 0.030(3) 0.015(3) -0.002(2) 0.003(2)
C48 0.033(3) 0.035(3) 0.026(3) 0.007(2) 0.001(2) 0.002(2)
C49 0.026(3) 0.038(3) 0.027(3) 0.008(2) 0.000(2) -0.001(2)
C50 0.036(3) 0.041(3) 0.039(3) 0.005(3) 0.008(3) 0.009(2)
C51 0.031(3) 0.038(3) 0.034(3) -0.005(2) 0.005(2) 0.006(2)
C52 0.044(4) 0.037(3) 0.047(4) -0.004(3) 0.006(3) -0.003(3)
C53 0.038(3) 0.051(4) 0.042(4) -0.012(3) -0.002(3) -0.013(3)
C54 0.043(4) 0.053(4) 0.031(3) -0.008(3) -0.002(3) 0.004(3)
C55 0.034(3) 0.038(3) 0.023(3) -0.005(2) 0.007(2) 0.003(2)
C56 0.033(3) 0.029(3) 0.035(3) -0.008(2) 0.001(2) 0.003(2)
C57 0.036(3) 0.051(3) 0.028(3) 0.002(2) 0.003(2) 0.004(3)
C58 0.033(3) 0.039(3) 0.022(3) 0.005(2) -0.004(2) 0.004(2)
C59 0.027(3) 0.038(3) 0.035(3) 0.007(2) 0.001(2) 0.000(2)
C60 0.028(3) 0.033(3) 0.027(3) 0.006(2) 0.001(2) 0.004(2)
C61 0.036(3) 0.033(3) 0.035(3) 0.008(2) -0.001(3) 0.005(2)
C62 0.026(3) 0.034(3) 0.038(3) 0.007(2) 0.000(2) 0.002(2)
C63 0.025(3) 0.039(3) 0.031(3) 0.013(2) 0.004(2) 0.003(2)
C64 0.038(3) 0.036(3) 0.051(4) 0.006(3) 0.007(3) -0.006(2)
C65 0.024(3) 0.042(3) 0.048(4) 0.001(3) 0.003(3) -0.015(2)
C66 0.050(4) 0.032(3) 0.066(5) -0.008(3) 0.002(3) -0.007(3)
C67 0.057(4) 0.048(4) 0.067(5) -0.019(3) 0.010(4) -0.014(3)
C68 0.040(4) 0.066(4) 0.041(4) -0.017(3) 0.004(3) -0.016(3)
C69 0.018(3) 0.055(3) 0.038(3) -0.004(3) -0.002(2) -0.007(2)
C70 0.024(3) 0.044(3) 0.037(3) -0.009(3) 0.000(2) -0.011(2)
C71 0.029(3) 0.069(4) 0.029(3) 0.000(3) -0.007(2) -0.007(3)
C72 0.034(4) 0.088(5) 0.058(4) 0.035(4) 0.005(3) 0.018(3)
C77 0.054(6) 0.224(12) 0.109(8) -0.023(8) 0.014(5) 0.047(7)
C78 0.051(4) 0.060(4) 0.042(4) 0.006(3) 0.016(3) -0.010(3)
C79 0.082(5) 0.085(5) 0.055(5) -0.020(4) 0.025(4) -0.051(4)
C80 0.170(10) 0.082(6) 0.067(6) 0.000(4) 0.061(6) -0.050(6)
C83 0.035(4) 0.135(8) 0.122(8) 0.013(6) 0.011(5) -0.006(4)
C84 0.034(3) 0.023(2) 0.027(3) 0.004(2) 0.006(2) 0.001(2)
C85 0.036(3) 0.043(3) 0.039(3) 0.003(3) -0.007(3) -0.004(2)
N1S 0.124(6) 0.081(5) 0.074(5) -0.005(4) 0.016(4) -0.032(4)
C1S 0.061(5) 0.059(4) 0.074(5) 0.031(4) 0.012(4) 0.007(4)
C2S 0.076(6) 0.088(6) 0.173(10) 0.075(7) 0.013(6) -0.012(5)

loop_
_atom_type_symbol
_atom_type_description
_atom_type_scat_dispersion_real
_atom_type_scat_dispersion_imag
_atom_type_scat_source
C C 0.0033 0.0016 'International Tables Vol C Tables 4.2.6.8 and 6.1.1.4'
H H 0.0000 0.0000 'International Tables Vol C Tables 4.2.6.8 and 6.1.1.4'
N N 0.0061 0.0033 'International Tables Vol C Tables 4.2.6.8 and 6.1.1.4'
O O 0.0106 0.0060 'International Tables Vol C Tables 4.2.6.8 and 6.1.1.4'
S S 0.1246 0.1234 'International Tables Vol C Tables 4.2.6.8 and 6.1.1.4'

loop_
_geom_angle_atom_site_label_1
_geom_angle_atom_site_label_2
_geom_angle_atom_site_label_3
_geom_angle
C6 O1 C31 113.0(4)
C15 O2 C34 115.8(4)
C22 O3 C37 112.7(4)
C25 O4 C40 115.8(4)
C47 O5 C72 112.9(4)
C56 O6 C75' 115.1(9)
C56 O6 C75 115.0(5)
C75' O6 C75 38.6(9)
C63 O7 C78 113.1(4)
C81' O8 C70 119.8(6)
C81' O8 C81 37.2(9)
C70 O8 C81 106.6(10)
C2 N1 C1 124.2(5)
C2 N2 C3 129.5(5)
C43 N3 C19 127.5(4)
C43 N4 C44 129.6(4)
C84 N5 C60 128.6(4)
C84 N6 C85 125.5(5)
N1 C2 N2 119.3(5)
N1 C2 S1 121.0(4)
N2 C2 S1 119.8(4)
C4 C3 C8 119.1(5)
C4 C3 N2 118.3(5)
C8 C3 N2 122.5(5)
C3 C4 C5 121.8(5)
C4 C5 C6 118.3(5)
C4 C5 C9 119.1(5)
C6 C5 C9 122.4(5)
C7 C6 O1 118.9(5)
C7 C6 C5 121.2(5)
O1 C6 C5 119.7(5)
C6 C7 C8 118.5(5)
C6 C7 C30 123.1(5)
C8 C7 C30 118.3(5)
C7 C8 C3 120.9(5)
C5 C9 C10 110.0(4)
C11 C10 C15 118.0(5)
C11 C10 C9 121.9(5)
C15 C10 C9 119.5(5)
C12 C11 C10 121.5(6)
C11 C12 C13 119.8(6)
C12 C13 C14 121.1(6)
C13 C14 C15 117.8(5)
C13 C14 C16 122.0(5)
C15 C14 C16 119.8(5)
O2 C15 C10 118.8(5)
O2 C15 C14 119.5(5)
C10 C15 C14 121.4(5)
C14 C16 C17 111.1(4)
C22 C17 C18 118.8(5)
C22 C17 C16 122.0(5)
C18 C17 C16 119.1(5)
C19 C18 C17 120.1(5)
C20 C19 C18 119.9(5)
C20 C19 N3 121.7(4)
C18 C19 N3 118.3(4)
C19 C20 C21 121.5(5)
C20 C21 C22 117.7(5)
C20 C21 C23 120.1(5)
C22 C21 C23 122.0(5)
C17 C22 O3 119.5(5)
C17 C22 C21 121.6(5)
O3 C22 C21 118.7(5)
C24 C23 C21 111.4(4)
C29 C24 C25 117.1(5)
C29 C24 C23 122.6(5)
C25 C24 C23 120.0(5)
O4 C25 C24 118.3(5)
O4 C25 C26 119.4(4)
C24 C25 C26 122.2(5)
C27 C26 C25 117.7(5)
C27 C26 C30 122.1(5)
C25 C26 C30 119.6(5)
C28 C27 C26 121.4(6)
C27 C28 C29 119.8(5)
C28 C29 C24 121.7(5)
C26 C30 C7 111.2(4)
O1 C31 C32 108.2(7)
O1 C31 C32' 108.2(8)
C32 C31 C32' 21.8(7)
C31 C32 C33 98.8(9)
C33' C32' C31 134.5(17)
O2 C34 C35 111.8(7)
C34 C35 C36 108.8(7)
O3 C37 C38 108.7(5)
C37 C38 C39 112.7(6)
O4 C40 C41 112.9(6)
C40 C41 C42 110.7(7)
N3 C43 N4 111.9(4)
N3 C43 S2 123.7(4)
N4 C43 S2 124.4(4)
C49 C44 C45 119.8(5)
C49 C44 N4 122.8(4)
C45 C44 N4 117.3(4)
C44 C45 C46 120.8(5)
C47 C46 C45 118.3(5)
C47 C46 C71 122.8(5)
C45 C46 C71 118.9(5)
C46 C47 O5 119.2(5)
C46 C47 C48 122.1(5)
O5 C47 C48 118.6(5)
C49 C48 C47 117.8(5)
C49 C48 C50 119.9(4)
C47 C48 C50 122.1(5)
C44 C49 C48 121.1(5)
C51 C50 C48 109.5(4)
C52 C51 C56 117.8(5)
C52 C51 C50 121.4(5)
C56 C51 C50 120.3(5)
C51 C52 C53 120.5(5)
C54 C53 C52 119.9(5)
C53 C54 C55 121.1(5)
C54 C55 C56 118.3(5)
C54 C55 C57 120.7(5)
C56 C55 C57 120.5(4)
O6 C56 C55 119.5(5)
O6 C56 C51 118.0(4)
C55 C56 C51 122.0(5)
C58 C57 C55 110.3(4)
C63 C58 C59 117.7(5)
C63 C58 C57 123.9(5)
C59 C58 C57 118.4(5)
C60 C59 C58 120.3(5)
C61 C60 C59 120.3(5)
C61 C60 N5 117.2(5)
C59 C60 N5 122.3(5)
C60 C61 C62 119.8(5)
C63 C62 C61 119.1(5)
C63 C62 C64 122.7(5)
C61 C62 C64 118.1(5)
C62 C63 C58 122.6(5)
C62 C63 O7 118.9(5)
C58 C63 O7 118.4(5)
C65 C64 C62 109.8(4)
C66 C65 C70 117.7(5)
C66 C65 C64 122.8(5)
C70 C65 C64 119.2(5)
C67 C66 C65 121.4(6)
C66 C67 C68 120.6(6)
C67 C68 C69 120.3(6)
C70 C69 C68 117.5(5)
C70 C69 C71 120.6(5)
C68 C69 C71 121.7(5)
O8 C70 C69 119.9(5)
O8 C70 C65 117.8(5)
C69 C70 C65 121.9(5)
C69 C71 C46 110.9(4)
O5 C72 C73 111.2(8)
O5 C72 C73' 106.9(6)
C73 C72 C73' 39.2(7)
C74 C73 C72 108.9(15)
C74' C73' C72 110.0(10)
O6 C75 C76 111.7(9)
C75 C76 C77 107.9(10)
O6 C75' C76' 115.6(19)
C77 C76' C75' 108.4(18)
C76' C77 C76 50.1(10)
O7 C78 C79 109.3(5)
C78 C79 C80 110.5(7)
C82 C81 O8 115(3)
C81 C82 C83 109(3)
O8 C81' C82' 111.4(11)
C81' C82' C83 109.6(11)
C82 C83 C82' 44.6(12)
N6 C84 N5 117.6(5)
N6 C84 S3 122.8(4)
N5 C84 S3 119.6(4)
C2S C1S N1S 177.0(10)

loop_
_geom_bond_atom_site_label_1
_geom_bond_atom_site_label_2
_geom_bond_distance
S1 C2 1.703(6)
S2 C43 1.676(5)
S3 C84 1.685(5)
O1 C6 1.389(6)
O1 C31 1.431(6)
O2 C15 1.376(6)
O2 C34 1.434(9)
O3 C22 1.394(6)
O3 C37 1.430(6)
O4 C25 1.380(6)
O4 C40 1.409(8)
O5 C47 1.391(6)
O5 C72 1.418(6)
O6 C56 1.377(6)
O6 C75' 1.38(2)
O6 C75 1.445(11)
O7 C63 1.397(6)
O7 C78 1.432(7)
O8 C81' 1.381(13)
O8 C70 1.382(6)
O8 C81 1.52(3)
N1 C2 1.324(6)
N1 C1 1.450(7)
N2 C2 1.338(6)
N2 C3 1.415(7)
N3 C43 1.345(6)
N3 C19 1.430(6)
N4 C43 1.346(6)
N4 C44 1.434(6)
N5 C84 1.355(6)
N5 C60 1.420(7)
N6 C84 1.329(6)
N6 C85 1.448(6)
C3 C4 1.363(7)
C3 C8 1.392(7)
C4 C5 1.388(7)
C5 C6 1.389(7)
C5 C9 1.512(7)
C6 C7 1.386(7)
C7 C8 1.390(7)
C7 C30 1.513(7)
C9 C10 1.516(8)
C10 C11 1.379(8)
C10 C15 1.396(7)
C11 C12 1.375(9)
C12 C13 1.380(9)
C13 C14 1.385(8)
C14 C15 1.405(7)
C14 C16 1.510(8)
C16 C17 1.518(7)
C17 C22 1.388(7)
C17 C18 1.394(7)
C18 C19 1.383(6)
C19 C20 1.379(7)
C20 C21 1.386(7)
C21 C22 1.396(7)
C21 C23 1.529(7)
C23 C24 1.503(7)
C24 C29 1.381(8)
C24 C25 1.396(7)
C25 C26 1.397(7)
C26 C27 1.376(8)
C26 C30 1.511(7)
C27 C28 1.373(8)
C28 C29 1.374(9)
C31 C32 1.503(14)
C31 C32' 1.557(18)
C32 C33 1.797(18)
C32' C33' 1.18(2)
C34 C35 1.440(10)
C35 C36 1.611(11)
C37 C38 1.500(8)
C38 C39 1.512(8)
C40 C41 1.440(10)
C41 C42 1.605(11)
C44 C49 1.378(7)
C44 C45 1.383(7)
C45 C46 1.393(7)
C46 C47 1.382(7)
C46 C71 1.510(7)
C47 C48 1.396(7)
C48 C49 1.395(7)
C48 C50 1.525(7)
C50 C51 1.504(7)
C51 C52 1.390(7)
C51 C56 1.399(7)
C52 C53 1.400(8)
C53 C54 1.377(8)
C54 C55 1.384(7)
C55 C56 1.390(7)
C55 C57 1.519(7)
C57 C58 1.513(7)
C58 C63 1.388(7)
C58 C59 1.402(7)
C59 C60 1.395(7)
C60 C61 1.386(7)
C61 C62 1.393(7)
C62 C63 1.376(7)
C62 C64 1.534(7)
C64 C65 1.507(8)
C65 C66 1.383(8)
C65 C70 1.401(7)
C66 C67 1.358(9)
C67 C68 1.385(9)
C68 C69 1.398(8)
C69 C70 1.391(8)
C69 C71 1.504(8)
C72 C73 1.506(18)
C72 C73' 1.556(14)
C73 C74 1.46(3)
C73' C74' 1.532(17)
C75 C76 1.505(15)
C76 C77 1.537(15)
C75' C76' 1.54(3)
C76' C77 1.52(3)
C78 C79 1.474(9)
C79 C80 1.572(10)
C81 C82 1.35(4)
C82 C83 1.58(3)
C81' C82' 1.469(19)
C82' C83 1.635(16)
N1S C1S 1.437(10)
C1S C2S 1.105(9)
C3S O1S 1.27(2)
O1W O1W' 1.18(3)
